data_7225032
loop_
_publ_author_name
'Maloo, Preeti'
'Roy, Tapta Kanchan'
'Sawant, Devesh M.'
'Pardasani, Ram T.'
'Salunkhe, Manikrao M.'

_publ_section_title
;
 A catalyst-free, one-pot multicomponent synthesis of
 spiro-benzimidazoquinazolinones via a Knoevenagel--Michael-imine pathway:
 a microwave assisted approach
;
_journal_issue 48
_journal_name_full 'RSC Adv.'
_journal_page_first 41897
_journal_paper_doi 10.1039/C6RA05322J
_journal_volume 6
_journal_year 2016
_chemical_formula_moiety 'C23 H20 N4 O2'
_chemical_formula_sum 'C23 H20 N4 O2'
_chemical_formula_weight 384.43
_space_group_crystal_system triclinic
_space_group_IT_number 2
_space_group_name_Hall '-P 1'
_space_group_name_H-M_alt 'P -1'
_symmetry_space_group_name_Hall '-P 1'
_symmetry_space_group_name_H-M 'P -1'
_atom_sites_solution_hydrogens geom
_atom_sites_solution_primary iterative
_audit_creation_date 2016-04-10
_audit_creation_method
;
Olex2 1.2
(compiled 2015.01.26 svn.r3150 for OlexSys, GUI svn.r4998)
;
_audit_update_record
;
2016-04-12 deposited with the CCDC.
2016-04-27 downloaded from the CCDC.
;
_cell_angle_alpha 75.9437(14)
_cell_angle_beta 74.4957(14)
_cell_angle_gamma 87.8667(15)
_cell_formula_units_Z 4
_cell_length_a 9.2047(4)
_cell_length_b 14.1206(7)
_cell_length_c 16.6580(8)
_cell_measurement_reflns_used 6108
_cell_measurement_temperature 100(2)
_cell_measurement_theta_max 28.274
_cell_measurement_theta_min 2.615
_cell_volume 2022.99(17)
_computing_cell_refinement 'SAINT v8.34A (Bruker, 2013)'
_computing_data_reduction 'SAINT v8.34A (Bruker, 2013)'
_computing_molecular_graphics 'Olex2 (Dolomanov et al., 2009)'
_computing_publication_material 'Olex2 (Dolomanov et al., 2009)'
_computing_structure_refinement 'ShelXL (Sheldrick, 2008)'
_computing_structure_solution 'olex2.solve (Bourhis et al., 2015)'
_diffrn_ambient_temperature 100
_diffrn_measured_fraction_theta_full 0.999
_diffrn_measured_fraction_theta_max 0.998
_diffrn_measurement_device_type 'Bruker APEX-II CCD'
_diffrn_measurement_method '\f and \w scans'
_diffrn_radiation_type MoK\a
_diffrn_radiation_wavelength 0.71073
_diffrn_reflns_av_R_equivalents 0.0747
_diffrn_reflns_av_unetI/netI 0.1121
_diffrn_reflns_Laue_measured_fraction_full 0.999
_diffrn_reflns_Laue_measured_fraction_max 0.998
_diffrn_reflns_limit_h_max 12
_diffrn_reflns_limit_h_min -12
_diffrn_reflns_limit_k_max 18
_diffrn_reflns_limit_k_min -18
_diffrn_reflns_limit_l_max 22
_diffrn_reflns_limit_l_min -22
_diffrn_reflns_number 31479
_diffrn_reflns_point_group_measured_fraction_full 0.999
_diffrn_reflns_point_group_measured_fraction_max 0.998
_diffrn_reflns_theta_full 25.000
_diffrn_reflns_theta_max 28.393
_diffrn_reflns_theta_min 2.205
_diffrn_standards_number 0
_exptl_absorpt_coefficient_mu 0.083
_exptl_absorpt_correction_T_max 0.7457
_exptl_absorpt_correction_T_min 0.6375
_exptl_absorpt_correction_type multi-scan
_exptl_absorpt_process_details
;
SADABS-2014/4 (Bruker,2014/4) was used for absorption correction.
wR2(int) was 0.1294 before and 0.0543 after correction.
The Ratio of minimum to maximum transmission is 0.8549.
The \l/2 correction factor is 0.00150.
;
_exptl_crystal_colour colorless
_exptl_crystal_density_diffrn 1.262
_exptl_crystal_description block
_exptl_crystal_F_000 808
_exptl_crystal_size_max 0.25
_exptl_crystal_size_mid 0.25
_exptl_crystal_size_min 0.20
_refine_diff_density_max 0.326
_refine_diff_density_min -0.392
_refine_diff_density_rms 0.074
_refine_ls_extinction_method none
_refine_ls_goodness_of_fit_ref 0.967
_refine_ls_hydrogen_treatment constr
_refine_ls_matrix_type full
_refine_ls_number_parameters 527
_refine_ls_number_reflns 10157
_refine_ls_number_restraints 0
_refine_ls_restrained_S_all 0.967
_refine_ls_R_factor_all 0.1303
_refine_ls_R_factor_gt 0.0660
_refine_ls_shift/su_max 0.001
_refine_ls_shift/su_mean 0.000
_refine_ls_structure_factor_coef Fsqd
_refine_ls_weighting_details 'w=1/[\s^2^(Fo^2^)+(0.0830P)^2^] where P=(Fo^2^+2Fc^2^)/3'
_refine_ls_weighting_scheme calc
_refine_ls_wR_factor_gt 0.1478
_refine_ls_wR_factor_ref 0.1647
_reflns_Friedel_coverage 0.000
_reflns_number_gt 5536
_reflns_number_total 10157
_reflns_threshold_expression 'I > 2\s(I)'
_cod_data_source_file c6ra05322j3.cif
_cod_data_source_block 3aprb_0m
_cod_database_code 7225032
_shelx_space_group_comment
;
The symmetry employed for this shelxl refinement is uniquely defined
by the following loop, which should always be used as a source of
symmetry information in preference to the above space-group names.
They are only intended as comments.
;
_olex2_refinement_description
;
1. Fixed Uiso
 At 1.2 times of:
  All C(H) groups, All C(H,H) groups, All N(H) groups
 At 1.5 times of:
  All C(H,H,H) groups
2.a Secondary CH2 refined with riding coordinates:
 C18(H18A,H18B), C22(H22A,H22B), C41(H41A,H41B), C45(H45A,H45B)
2.b Aromatic/amide H refined with riding coordinates:
 N3(H3), N4(H4), C2(H2), C3(H3A), C4(H4A), C5(H5), C10(H10), C11(H11),
 C12(H12), C13(H13), N7(H7), N8(H8), C25(H25), C26(H26), C27(H27), C28(H28),
 C33(H33), C34(H34), C35(H35), C36(H36)
2.c Idealised Me refined as rotating group:
 C20(H20A,H20B,H20C), C21(H21A,H21B,H21C), C43(H43A,H43B,H43C), C44(H44A,H44B,
 H44C)
;
_shelx_shelxl_version_number 2014/7
_olex2_submission_special_instructions 'No special instructions were received'

loop_
_space_group_symop_operation_xyz
'x, y, z'
'-x, -y, -z'

loop_
_atom_site_label
_atom_site_type_symbol
_atom_site_fract_x
_atom_site_fract_y
_atom_site_fract_z
_atom_site_U_iso_or_equiv
_atom_site_adp_type
_atom_site_occupancy
_atom_site_site_symmetry_order
_atom_site_calc_flag
_atom_site_refinement_flags_posn
O1 O 0.29330(17) 0.65893(11) 0.28963(9) 0.0219(4) Uani 1 1 d .
O2 O 0.05432(18) 0.44278(11) 0.34947(9) 0.0238(4) Uani 1 1 d .
N1 N 0.14210(19) 0.82651(13) 0.05812(11) 0.0164(4) Uani 1 1 d .
N2 N 0.06699(19) 0.72697(12) 0.19049(10) 0.0142(4) Uani 1 1 d .
N3 N 0.1724(2) 0.65543(12) 0.07450(11) 0.0182(4) Uani 1 1 d .
H3 H 0.2110 0.6615 0.0204 0.022 Uiso 1 1 calc R
N4 N 0.0692(2) 0.64183(13) 0.39540(11) 0.0213(4) Uani 1 1 d .
H4 H 0.1031 0.6470 0.4376 0.026 Uiso 1 1 calc R
C1 C 0.0836(2) 0.88237(15) 0.11699(13) 0.0148(5) Uani 1 1 d .
C2 C 0.0692(2) 0.98323(15) 0.10438(14) 0.0178(5) Uani 1 1 d .
H2 H 0.0991 1.0244 0.0497 0.021 Uiso 1 1 calc R
C3 C 0.0095(2) 1.02022(16) 0.17526(14) 0.0188(5) Uani 1 1 d .
H3A H -0.0019 1.0872 0.1680 0.023 Uiso 1 1 calc R
C4 C -0.0342(2) 0.95913(16) 0.25765(14) 0.0201(5) Uani 1 1 d .
H4A H -0.0726 0.9865 0.3042 0.024 Uiso 1 1 calc R
C5 C -0.0220(2) 0.85866(16) 0.27185(14) 0.0186(5) Uani 1 1 d .
H5 H -0.0517 0.8179 0.3268 0.022 Uiso 1 1 calc R
C6 C 0.0366(2) 0.82191(15) 0.20039(13) 0.0142(5) Uani 1 1 d .
C7 C 0.1302(2) 0.73608(15) 0.10517(13) 0.0144(5) Uani 1 1 d .
C8 C 0.0510(2) 0.63577(15) 0.25834(13) 0.0145(5) Uani 1 1 d .
C9 C -0.1018(2) 0.62398(15) 0.32237(13) 0.0145(5) Uani 1 1 d .
C10 C -0.2419(2) 0.61202(15) 0.31236(14) 0.0184(5) Uani 1 1 d .
H10 H -0.2542 0.6084 0.2596 0.022 Uiso 1 1 calc R
C11 C -0.3667(3) 0.60541(16) 0.38370(15) 0.0229(5) Uani 1 1 d .
H11 H -0.4634 0.5981 0.3782 0.028 Uiso 1 1 calc R
C12 C -0.3469(3) 0.60963(17) 0.46184(15) 0.0261(6) Uani 1 1 d .
H12 H -0.4309 0.6052 0.5085 0.031 Uiso 1 1 calc R
C13 C -0.2039(3) 0.62039(17) 0.47243(14) 0.0265(6) Uani 1 1 d .
H13 H -0.1909 0.6223 0.5255 0.032 Uiso 1 1 calc R
C14 C -0.0829(2) 0.62804(16) 0.40170(13) 0.0192(5) Uani 1 1 d .
C15 C 0.1570(2) 0.64619(15) 0.31584(13) 0.0171(5) Uani 1 1 d .
C16 C 0.0970(2) 0.55188(15) 0.21543(13) 0.0144(5) Uani 1 1 d .
C17 C 0.1537(2) 0.56484(15) 0.12947(13) 0.0152(5) Uani 1 1 d .
C18 C 0.2041(2) 0.48205(15) 0.08735(13) 0.0173(5) Uani 1 1 d .
H18A H 0.3121 0.4756 0.0790 0.021 Uiso 1 1 calc R
H18B H 0.1848 0.4977 0.0312 0.021 Uiso 1 1 calc R
C19 C 0.1250(2) 0.38374(15) 0.13941(14) 0.0183(5) Uani 1 1 d .
C20 C -0.0394(3) 0.38316(18) 0.13745(16) 0.0287(6) Uani 1 1 d .
H20A H -0.0896 0.4359 0.1596 0.043 Uiso 1 1 calc GR
H20B H -0.0878 0.3223 0.1721 0.043 Uiso 1 1 calc GR
H20C H -0.0444 0.3909 0.0794 0.043 Uiso 1 1 calc GR
C21 C 0.2067(3) 0.30300(16) 0.10042(15) 0.0274(6) Uani 1 1 d .
H21A H 0.2003 0.3132 0.0424 0.041 Uiso 1 1 calc GR
H21B H 0.1606 0.2408 0.1335 0.041 Uiso 1 1 calc GR
H21C H 0.3107 0.3041 0.1009 0.041 Uiso 1 1 calc GR
C22 C 0.1357(2) 0.36966(15) 0.23168(13) 0.0182(5) Uani 1 1 d .
H22A H 0.0723 0.3136 0.2674 0.022 Uiso 1 1 calc R
H22B H 0.2388 0.3544 0.2328 0.022 Uiso 1 1 calc R
C23 C 0.0910(2) 0.45452(16) 0.27058(14) 0.0169(5) Uani 1 1 d .
O3 O 0.24309(17) 0.88143(11) 0.65796(9) 0.0211(4) Uani 1 1 d .
O4 O 0.50903(17) 1.08216(11) 0.61602(9) 0.0222(4) Uani 1 1 d .
N5 N 0.35294(19) 0.69190(12) 0.90116(11) 0.0149(4) Uani 1 1 d .
N6 N 0.44137(19) 0.79252(12) 0.77036(10) 0.0140(4) Uani 1 1 d .
N7 N 0.33186(19) 0.86300(12) 0.88596(11) 0.0158(4) Uani 1 1 d .
H7 H 0.2833 0.8565 0.9389 0.019 Uiso 1 1 calc R
N8 N 0.4776(2) 0.88866(13) 0.56170(11) 0.0178(4) Uani 1 1 d .
H8 H 0.4503 0.8893 0.5161 0.021 Uiso 1 1 calc R
C24 C 0.4140(2) 0.63650(15) 0.84199(13) 0.0142(5) Uani 1 1 d .
C25 C 0.4295(2) 0.53563(15) 0.85499(14) 0.0175(5) Uani 1 1 d .
H25 H 0.3939 0.4942 0.9092 0.021 Uiso 1 1 calc R
C26 C 0.4992(2) 0.49943(16) 0.78506(14) 0.0188(5) Uani 1 1 d .
H26 H 0.5124 0.4325 0.7926 0.023 Uiso 1 1 calc R
C27 C 0.5506(2) 0.56091(16) 0.70308(14) 0.0182(5) Uani 1 1 d .
H27 H 0.5955 0.5339 0.6571 0.022 Uiso 1 1 calc R
C28 C 0.5362(2) 0.66130(15) 0.68866(13) 0.0166(5) Uani 1 1 d .
H28 H 0.5699 0.7025 0.6342 0.020 Uiso 1 1 calc R
C29 C 0.4688(2) 0.69702(15) 0.75999(13) 0.0134(5) Uani 1 1 d .
C30 C 0.3716(2) 0.78260(15) 0.85516(13) 0.0139(5) Uani 1 1 d .
C31 C 0.4758(2) 0.88524(15) 0.70430(12) 0.0131(5) Uani 1 1 d .
C32 C 0.6347(2) 0.88832(15) 0.64754(13) 0.0148(5) Uani 1 1 d .
C33 C 0.7721(2) 0.88783(15) 0.66587(14) 0.0183(5) Uani 1 1 d .
H33 H 0.7771 0.8877 0.7209 0.022 Uiso 1 1 calc R
C34 C 0.9037(3) 0.88749(16) 0.60064(15) 0.0232(5) Uani 1 1 d .
H34 H 0.9973 0.8863 0.6122 0.028 Uiso 1 1 calc R
C35 C 0.8950(3) 0.88885(17) 0.51891(15) 0.0252(6) Uani 1 1 d .
H35 H 0.9836 0.8885 0.4760 0.030 Uiso 1 1 calc R
C36 C 0.7570(3) 0.89079(16) 0.49883(14) 0.0209(5) Uani 1 1 d .
H36 H 0.7520 0.8923 0.4435 0.025 Uiso 1 1 calc R
C37 C 0.6288(2) 0.89040(15) 0.56428(13) 0.0173(5) Uani 1 1 d .
C38 C 0.3797(2) 0.88590(15) 0.63900(13) 0.0156(5) Uani 1 1 d .
C39 C 0.4374(2) 0.96842(15) 0.74820(13) 0.0138(5) Uani 1 1 d .
C40 C 0.3684(2) 0.95448(15) 0.83343(13) 0.0139(5) Uani 1 1 d .
C41 C 0.3266(2) 1.03589(15) 0.87690(13) 0.0149(5) Uani 1 1 d .
H41A H 0.3335 1.0142 0.9356 0.018 Uiso 1 1 calc R
H41B H 0.2226 1.0521 0.8787 0.018 Uiso 1 1 calc R
C42 C 0.4272(2) 1.12773(15) 0.83194(13) 0.0167(5) Uani 1 1 d .
C43 C 0.3580(3) 1.21128(16) 0.87205(14) 0.0246(6) Uani 1 1 d .
H43A H 0.2573 1.2211 0.8661 0.037 Uiso 1 1 calc GR
H43B H 0.4180 1.2700 0.8434 0.037 Uiso 1 1 calc GR
H43C H 0.3554 1.1951 0.9318 0.037 Uiso 1 1 calc GR
C44 C 0.5856(2) 1.11075(17) 0.84437(14) 0.0236(5) Uani 1 1 d .
H44A H 0.5796 1.0943 0.9046 0.035 Uiso 1 1 calc GR
H44B H 0.6469 1.1691 0.8166 0.035 Uiso 1 1 calc GR
H44C H 0.6296 1.0581 0.8197 0.035 Uiso 1 1 calc GR
C45 C 0.4324(3) 1.15180(15) 0.73683(13) 0.0173(5) Uani 1 1 d .
H45A H 0.3362 1.1780 0.7303 0.021 Uiso 1 1 calc R
H45B H 0.5090 1.2028 0.7064 0.021 Uiso 1 1 calc R
C46 C 0.4652(2) 1.06731(16) 0.69462(14) 0.0164(5) Uani 1 1 d .

loop_
_atom_site_aniso_label
_atom_site_aniso_U_11
_atom_site_aniso_U_22
_atom_site_aniso_U_33
_atom_site_aniso_U_23
_atom_site_aniso_U_13
_atom_site_aniso_U_12
O1 0.0193(9) 0.0198(9) 0.0265(9) -0.0056(7) -0.0059(7) -0.0005(7)
O2 0.0331(10) 0.0201(9) 0.0164(9) -0.0012(7) -0.0065(7) 0.0008(7)
N1 0.0175(10) 0.0153(10) 0.0151(10) -0.0035(8) -0.0020(8) 0.0007(8)
N2 0.0173(10) 0.0129(10) 0.0102(9) -0.0025(7) -0.0003(7) 0.0016(7)
N3 0.0280(11) 0.0143(10) 0.0094(9) -0.0035(8) 0.0005(8) -0.0001(8)
N4 0.0253(11) 0.0279(12) 0.0120(10) -0.0055(8) -0.0059(8) -0.0043(9)
C1 0.0138(11) 0.0156(12) 0.0147(11) -0.0034(9) -0.0033(9) 0.0006(9)
C2 0.0140(12) 0.0155(12) 0.0197(12) 0.0008(9) -0.0020(9) -0.0001(9)
C3 0.0154(12) 0.0136(12) 0.0287(13) -0.0079(10) -0.0056(10) 0.0010(9)
C4 0.0215(13) 0.0197(13) 0.0203(12) -0.0107(10) -0.0024(10) 0.0009(10)
C5 0.0188(12) 0.0189(13) 0.0163(12) -0.0040(10) -0.0018(10) -0.0001(9)
C6 0.0117(11) 0.0124(11) 0.0186(12) -0.0051(9) -0.0033(9) -0.0002(8)
C7 0.0129(11) 0.0163(12) 0.0126(11) -0.0022(9) -0.0020(9) 0.0003(9)
C8 0.0187(12) 0.0120(11) 0.0112(11) 0.0006(9) -0.0042(9) -0.0008(9)
C9 0.0191(12) 0.0100(11) 0.0124(11) -0.0010(9) -0.0023(9) -0.0001(9)
C10 0.0234(13) 0.0118(12) 0.0189(12) -0.0021(9) -0.0056(10) 0.0004(9)
C11 0.0184(13) 0.0171(12) 0.0288(14) -0.0010(10) -0.0024(10) -0.0020(9)
C12 0.0241(14) 0.0274(14) 0.0197(13) -0.0050(11) 0.0059(10) -0.0034(11)
C13 0.0349(15) 0.0297(14) 0.0134(12) -0.0063(11) -0.0023(11) -0.0050(11)
C14 0.0226(13) 0.0167(12) 0.0154(12) -0.0022(9) -0.0015(10) -0.0036(10)
C15 0.0200(13) 0.0129(11) 0.0171(12) -0.0018(9) -0.0043(10) -0.0004(9)
C16 0.0140(11) 0.0147(12) 0.0146(11) -0.0044(9) -0.0032(9) 0.0003(9)
C17 0.0143(11) 0.0148(12) 0.0176(12) -0.0039(9) -0.0062(9) 0.0002(9)
C18 0.0210(12) 0.0157(12) 0.0142(11) -0.0031(9) -0.0037(10) 0.0022(9)
C19 0.0247(13) 0.0115(12) 0.0209(12) -0.0054(9) -0.0083(10) 0.0004(9)
C20 0.0268(14) 0.0286(14) 0.0349(15) -0.0072(12) -0.0151(12) -0.0052(11)
C21 0.0357(15) 0.0197(13) 0.0286(14) -0.0092(11) -0.0087(12) 0.0026(11)
C22 0.0212(12) 0.0120(12) 0.0209(12) 0.0003(9) -0.0087(10) -0.0006(9)
C23 0.0148(12) 0.0186(12) 0.0174(12) -0.0018(10) -0.0064(9) -0.0014(9)
O3 0.0172(9) 0.0253(9) 0.0236(9) -0.0100(7) -0.0072(7) 0.0041(7)
O4 0.0305(10) 0.0228(9) 0.0126(8) -0.0022(7) -0.0064(7) 0.0005(7)
N5 0.0172(10) 0.0125(10) 0.0141(9) -0.0032(8) -0.0027(8) 0.0008(7)
N6 0.0177(10) 0.0130(10) 0.0103(9) -0.0020(7) -0.0025(8) -0.0005(7)
N7 0.0213(10) 0.0129(10) 0.0106(9) -0.0037(8) 0.0010(8) -0.0003(8)
N8 0.0231(11) 0.0198(10) 0.0117(10) -0.0036(8) -0.0068(8) 0.0013(8)
C24 0.0110(11) 0.0172(12) 0.0138(11) -0.0035(9) -0.0023(9) 0.0004(9)
C25 0.0187(12) 0.0136(12) 0.0177(12) -0.0001(9) -0.0037(10) -0.0005(9)
C26 0.0183(12) 0.0151(12) 0.0244(13) -0.0080(10) -0.0050(10) 0.0000(9)
C27 0.0177(12) 0.0186(12) 0.0196(12) -0.0101(10) -0.0022(10) 0.0014(9)
C28 0.0185(12) 0.0159(12) 0.0135(11) -0.0015(9) -0.0028(9) -0.0001(9)
C29 0.0142(11) 0.0108(11) 0.0170(12) -0.0046(9) -0.0063(9) 0.0007(8)
C30 0.0136(11) 0.0165(12) 0.0126(11) -0.0041(9) -0.0044(9) 0.0004(9)
C31 0.0162(12) 0.0125(11) 0.0104(11) -0.0018(9) -0.0041(9) -0.0003(9)
C32 0.0176(12) 0.0113(11) 0.0140(11) -0.0031(9) -0.0018(9) 0.0013(9)
C33 0.0187(12) 0.0164(12) 0.0186(12) -0.0030(9) -0.0037(10) -0.0008(9)
C34 0.0169(13) 0.0219(13) 0.0298(14) -0.0048(11) -0.0058(11) 0.0005(10)
C35 0.0186(13) 0.0250(14) 0.0256(14) -0.0026(11) 0.0018(10) 0.0004(10)
C36 0.0254(13) 0.0204(13) 0.0134(12) -0.0030(10) -0.0002(10) 0.0005(10)
C37 0.0214(13) 0.0135(12) 0.0161(12) -0.0012(9) -0.0055(10) 0.0017(9)
C38 0.0202(13) 0.0108(11) 0.0159(12) -0.0023(9) -0.0060(10) 0.0014(9)
C39 0.0144(11) 0.0130(11) 0.0147(11) -0.0044(9) -0.0041(9) 0.0005(9)
C40 0.0145(11) 0.0125(11) 0.0159(12) -0.0030(9) -0.0064(9) -0.0007(9)
C41 0.0137(11) 0.0159(12) 0.0153(11) -0.0043(9) -0.0032(9) 0.0001(9)
C42 0.0188(12) 0.0133(12) 0.0176(12) -0.0025(9) -0.0049(10) -0.0018(9)
C43 0.0361(15) 0.0166(13) 0.0216(13) -0.0065(10) -0.0069(11) 0.0008(10)
C44 0.0238(13) 0.0247(14) 0.0223(13) -0.0033(10) -0.0077(11) -0.0045(10)
C45 0.0222(12) 0.0118(11) 0.0173(12) -0.0027(9) -0.0047(10) -0.0019(9)
C46 0.0130(11) 0.0192(12) 0.0183(12) -0.0041(10) -0.0064(9) -0.0001(9)

loop_
_atom_type_symbol
_atom_type_description
_atom_type_scat_dispersion_real
_atom_type_scat_dispersion_imag
_atom_type_scat_source
C C 0.0033 0.0016 'International Tables Vol C Tables 4.2.6.8 and 6.1.1.4'
H H 0.0000 0.0000 'International Tables Vol C Tables 4.2.6.8 and 6.1.1.4'
N N 0.0061 0.0033 'International Tables Vol C Tables 4.2.6.8 and 6.1.1.4'
O O 0.0106 0.0060 'International Tables Vol C Tables 4.2.6.8 and 6.1.1.4'

loop_
_geom_angle_atom_site_label_1
_geom_angle_atom_site_label_2
_geom_angle_atom_site_label_3
_geom_angle
C7 N1 C1 104.30(17)
C6 N2 C8 127.89(17)
C7 N2 C6 105.95(17)
C7 N2 C8 125.84(17)
C7 N3 H3 119.9
C7 N3 C17 120.17(18)
C17 N3 H3 119.9
C14 N4 H4 123.9
C15 N4 H4 123.9
C15 N4 C14 112.22(17)
N1 C1 C2 130.13(19)
N1 C1 C6 110.22(18)
C2 C1 C6 119.65(19)
C1 C2 H2 120.9
C3 C2 C1 118.2(2)
C3 C2 H2 120.9
C2 C3 H3A 119.3
C2 C3 C4 121.3(2)
C4 C3 H3A 119.3
C3 C4 H4A 119.2
C5 C4 C3 121.6(2)
C5 C4 H4A 119.2
C4 C5 H5 121.6
C6 C5 C4 116.8(2)
C6 C5 H5 121.6
N2 C6 C1 105.09(17)
C5 C6 N2 132.45(19)
C5 C6 C1 122.45(19)
N1 C7 N2 114.44(18)
N1 C7 N3 125.27(19)
N2 C7 N3 120.27(18)
N2 C8 C9 112.46(17)
N2 C8 C15 107.57(16)
N2 C8 C16 108.11(16)
C9 C8 C15 101.47(16)
C9 C8 C16 115.61(17)
C16 C8 C15 111.27(16)
C10 C9 C8 130.57(19)
C10 C9 C14 121.0(2)
C14 C9 C8 108.47(18)
C9 C10 H10 120.8
C9 C10 C11 118.3(2)
C11 C10 H10 120.8
C10 C11 H11 119.8
C12 C11 C10 120.3(2)
C12 C11 H11 119.8
C11 C12 H12 119.3
C11 C12 C13 121.4(2)
C13 C12 H12 119.3
C12 C13 H13 121.2
C14 C13 C12 117.6(2)
C14 C13 H13 121.2
C9 C14 N4 110.24(18)
C13 C14 N4 128.4(2)
C13 C14 C9 121.4(2)
O1 C15 N4 128.0(2)
O1 C15 C8 124.34(19)
N4 C15 C8 107.59(18)
C17 C16 C8 123.17(19)
C17 C16 C23 119.07(19)
C23 C16 C8 117.55(17)
N3 C17 C18 114.82(18)
C16 C17 N3 122.03(19)
C16 C17 C18 123.14(19)
C17 C18 H18A 108.9
C17 C18 H18B 108.9
C17 C18 C19 113.44(17)
H18A C18 H18B 107.7
C19 C18 H18A 108.9
C19 C18 H18B 108.9
C20 C19 C18 110.73(18)
C20 C19 C21 109.57(18)
C20 C19 C22 110.34(18)
C21 C19 C18 108.51(18)
C21 C19 C22 110.32(18)
C22 C19 C18 107.34(17)
C19 C20 H20A 109.5
C19 C20 H20B 109.5
C19 C20 H20C 109.5
H20A C20 H20B 109.5
H20A C20 H20C 109.5
H20B C20 H20C 109.5
C19 C21 H21A 109.5
C19 C21 H21B 109.5
C19 C21 H21C 109.5
H21A C21 H21B 109.5
H21A C21 H21C 109.5
H21B C21 H21C 109.5
C19 C22 H22A 108.4
C19 C22 H22B 108.4
H22A C22 H22B 107.4
C23 C22 C19 115.69(17)
C23 C22 H22A 108.4
C23 C22 H22B 108.4
O2 C23 C16 119.9(2)
O2 C23 C22 120.39(19)
C16 C23 C22 119.68(18)
C30 N5 C24 104.21(17)
C29 N6 C31 128.26(17)
C30 N6 C29 105.71(17)
C30 N6 C31 126.01(17)
C30 N7 H7 119.7
C30 N7 C40 120.52(18)
C40 N7 H7 119.7
C37 N8 H8 123.8
C38 N8 H8 123.8
C38 N8 C37 112.49(17)
N5 C24 C25 129.65(19)
N5 C24 C29 110.49(18)
C29 C24 C25 119.82(19)
C24 C25 H25 121.0
C26 C25 C24 117.9(2)
C26 C25 H25 121.0
C25 C26 H26 119.3
C25 C26 C27 121.5(2)
C27 C26 H26 119.3
C26 C27 H27 119.2
C28 C27 C26 121.6(2)
C28 C27 H27 119.2
C27 C28 H28 121.8
C27 C28 C29 116.4(2)
C29 C28 H28 121.8
C24 C29 N6 105.07(17)
C28 C29 N6 132.10(19)
C28 C29 C24 122.82(19)
N5 C30 N6 114.51(18)
N5 C30 N7 125.51(19)
N7 C30 N6 119.96(19)
N6 C31 C32 111.37(16)
N6 C31 C38 107.70(16)
N6 C31 C39 108.37(16)
C32 C31 C38 101.69(16)
C32 C31 C39 115.45(17)
C39 C31 C38 111.93(16)
C33 C32 C31 131.08(19)
C33 C32 C37 120.0(2)
C37 C32 C31 108.96(18)
C32 C33 H33 120.5
C32 C33 C34 119.0(2)
C34 C33 H33 120.5
C33 C34 H34 120.0
C35 C34 C33 119.9(2)
C35 C34 H34 120.0
C34 C35 H35 119.1
C34 C35 C36 121.8(2)
C36 C35 H35 119.1
C35 C36 H36 121.4
C37 C36 C35 117.2(2)
C37 C36 H36 121.4
C32 C37 N8 109.59(18)
C36 C37 N8 128.4(2)
C36 C37 C32 122.0(2)
O3 C38 N8 128.25(19)
O3 C38 C31 124.45(19)
N8 C38 C31 107.26(17)
C40 C39 C31 122.93(19)
C40 C39 C46 119.29(19)
C46 C39 C31 117.59(18)
N7 C40 C41 114.82(17)
C39 C40 N7 121.77(19)
C39 C40 C41 123.41(19)
C40 C41 H41A 109.0
C40 C41 H41B 109.0
C40 C41 C42 112.91(17)
H41A C41 H41B 107.8
C42 C41 H41A 109.0
C42 C41 H41B 109.0
C43 C42 C41 108.34(18)
C44 C42 C41 110.36(18)
C44 C42 C43 108.89(18)
C45 C42 C41 108.02(17)
C45 C42 C43 110.42(17)
C45 C42 C44 110.77(18)
C42 C43 H43A 109.5
C42 C43 H43B 109.5
C42 C43 H43C 109.5
H43A C43 H43B 109.5
H43A C43 H43C 109.5
H43B C43 H43C 109.5
C42 C44 H44A 109.5
C42 C44 H44B 109.5
C42 C44 H44C 109.5
H44A C44 H44B 109.5
H44A C44 H44C 109.5
H44B C44 H44C 109.5
C42 C45 H45A 108.4
C42 C45 H45B 108.4
H45A C45 H45B 107.5
C46 C45 C42 115.45(18)
C46 C45 H45A 108.4
C46 C45 H45B 108.4
O4 C46 C39 120.71(19)
O4 C46 C45 120.41(19)
C39 C46 C45 118.82(18)

loop_
_geom_bond_atom_site_label_1
_geom_bond_atom_site_label_2
_geom_bond_distance
O1 C15 1.218(2)
O2 C23 1.237(2)
N1 C1 1.391(3)
N1 C7 1.317(3)
N2 C6 1.399(3)
N2 C7 1.360(3)
N2 C8 1.475(3)
N3 H3 0.8600
N3 C7 1.361(3)
N3 C17 1.367(3)
N4 H4 0.8600
N4 C14 1.393(3)
N4 C15 1.343(3)
C1 C2 1.395(3)
C1 C6 1.406(3)
C2 H2 0.9300
C2 C3 1.379(3)
C3 H3A 0.9300
C3 C4 1.395(3)
C4 H4A 0.9300
C4 C5 1.386(3)
C5 H5 0.9300
C5 C6 1.383(3)
C8 C9 1.507(3)
C8 C15 1.571(3)
C8 C16 1.518(3)
C9 C10 1.366(3)
C9 C14 1.393(3)
C10 H10 0.9300
C10 C11 1.402(3)
C11 H11 0.9300
C11 C12 1.377(3)
C12 H12 0.9300
C12 C13 1.392(3)
C13 H13 0.9300
C13 C14 1.374(3)
C16 C17 1.355(3)
C16 C23 1.450(3)
C17 C18 1.503(3)
C18 H18A 0.9700
C18 H18B 0.9700
C18 C19 1.537(3)
C19 C20 1.523(3)
C19 C21 1.524(3)
C19 C22 1.531(3)
C20 H20A 0.9600
C20 H20B 0.9600
C20 H20C 0.9600
C21 H21A 0.9600
C21 H21B 0.9600
C21 H21C 0.9600
C22 H22A 0.9700
C22 H22B 0.9700
C22 C23 1.491(3)
O3 C38 1.212(2)
O4 C46 1.229(2)
N5 C24 1.395(2)
N5 C30 1.314(3)
N6 C29 1.406(3)
N6 C30 1.361(3)
N6 C31 1.473(3)
N7 H7 0.8600
N7 C30 1.356(2)
N7 C40 1.369(3)
N8 H8 0.8600
N8 C37 1.405(3)
N8 C38 1.353(3)
C24 C25 1.396(3)
C24 C29 1.396(3)
C25 H25 0.9300
C25 C26 1.377(3)
C26 H26 0.9300
C26 C27 1.397(3)
C27 H27 0.9300
C27 C28 1.387(3)
C28 H28 0.9300
C28 C29 1.387(3)
C31 C32 1.510(3)
C31 C38 1.574(3)
C31 C39 1.512(3)
C32 C33 1.377(3)
C32 C37 1.396(3)
C33 H33 0.9300
C33 C34 1.395(3)
C34 H34 0.9300
C34 C35 1.381(3)
C35 H35 0.9300
C35 C36 1.395(3)
C36 H36 0.9300
C36 C37 1.375(3)
C39 C40 1.360(3)
C39 C46 1.453(3)
C40 C41 1.489(3)
C41 H41A 0.9700
C41 H41B 0.9700
C41 C42 1.532(3)
C42 C43 1.531(3)
C42 C44 1.528(3)
C42 C45 1.525(3)
C43 H43A 0.9600
C43 H43B 0.9600
C43 H43C 0.9600
C44 H44A 0.9600
C44 H44B 0.9600
C44 H44C 0.9600
C45 H45A 0.9700
C45 H45B 0.9700
C45 C46 1.509(3)

loop_
_geom_torsion_atom_site_label_1
_geom_torsion_atom_site_label_2
_geom_torsion_atom_site_label_3
_geom_torsion_atom_site_label_4
_geom_torsion
N1 C1 C2 C3 -178.5(2)
N1 C1 C6 N2 -0.6(2)
N1 C1 C6 C5 178.04(18)
N2 C8 C9 C10 65.1(3)
N2 C8 C9 C14 -114.24(19)
N2 C8 C15 O1 -60.6(3)
N2 C8 C15 N4 117.34(19)
N2 C8 C16 C17 4.8(3)
N2 C8 C16 C23 179.51(17)
N3 C17 C18 C19 -155.52(18)
C1 N1 C7 N2 0.7(2)
C1 N1 C7 N3 179.28(19)
C1 C2 C3 C4 0.6(3)
C2 C1 C6 N2 -179.68(18)
C2 C1 C6 C5 -1.1(3)
C2 C3 C4 C5 -1.0(3)
C3 C4 C5 C6 0.4(3)
C4 C5 C6 N2 178.9(2)
C4 C5 C6 C1 0.7(3)
C6 N2 C7 N1 -1.1(2)
C6 N2 C7 N3 -179.73(18)
C6 N2 C8 C9 50.9(3)
C6 N2 C8 C15 -60.0(2)
C6 N2 C8 C16 179.72(18)
C6 C1 C2 C3 0.4(3)
C7 N1 C1 C2 178.9(2)
C7 N1 C1 C6 -0.1(2)
C7 N2 C6 C1 0.9(2)
C7 N2 C6 C5 -177.5(2)
C7 N2 C8 C9 -136.6(2)
C7 N2 C8 C15 112.5(2)
C7 N2 C8 C16 -7.8(3)
C7 N3 C17 C16 -1.7(3)
C7 N3 C17 C18 179.70(18)
C8 N2 C6 C1 174.63(18)
C8 N2 C6 C5 -3.8(4)
C8 N2 C7 N1 -174.93(18)
C8 N2 C7 N3 6.4(3)
C8 C9 C10 C11 -178.3(2)
C8 C9 C14 N4 0.2(2)
C8 C9 C14 C13 179.3(2)
C8 C16 C17 N3 -0.7(3)
C8 C16 C17 C18 177.84(19)
C8 C16 C23 O2 -2.3(3)
C8 C16 C23 C22 -179.74(18)
C9 C8 C15 O1 -178.8(2)
C9 C8 C15 N4 -0.9(2)
C9 C8 C16 C17 131.9(2)
C9 C8 C16 C23 -53.4(2)
C9 C10 C11 C12 -0.9(3)
C10 C9 C14 N4 -179.20(19)
C10 C9 C14 C13 -0.1(3)
C10 C11 C12 C13 -0.1(3)
C11 C12 C13 C14 0.9(4)
C12 C13 C14 N4 178.1(2)
C12 C13 C14 C9 -0.8(3)
C14 N4 C15 O1 178.9(2)
C14 N4 C15 C8 1.1(2)
C14 C9 C10 C11 1.0(3)
C15 N4 C14 C9 -0.8(3)
C15 N4 C14 C13 -179.8(2)
C15 C8 C9 C10 179.7(2)
C15 C8 C9 C14 0.4(2)
C15 C8 C16 C17 -113.1(2)
C15 C8 C16 C23 61.6(2)
C16 C8 C9 C10 -59.8(3)
C16 C8 C9 C14 120.93(19)
C16 C8 C15 O1 57.7(3)
C16 C8 C15 N4 -124.43(19)
C16 C17 C18 C19 25.9(3)
C17 N3 C7 N1 -179.5(2)
C17 N3 C7 N2 -1.0(3)
C17 C16 C23 O2 172.6(2)
C17 C16 C23 C22 -4.8(3)
C17 C18 C19 C20 71.1(2)
C17 C18 C19 C21 -168.61(18)
C17 C18 C19 C22 -49.4(2)
C18 C19 C22 C23 48.8(2)
C19 C22 C23 O2 159.3(2)
C19 C22 C23 C16 -23.3(3)
C20 C19 C22 C23 -71.9(2)
C21 C19 C22 C23 166.89(18)
C23 C16 C17 N3 -175.26(19)
C23 C16 C17 C18 3.2(3)
N5 C24 C25 C26 -177.8(2)
N5 C24 C29 N6 0.7(2)
N5 C24 C29 C28 179.76(18)
N6 C31 C32 C33 -64.4(3)
N6 C31 C32 C37 114.51(19)
N6 C31 C38 O3 60.8(3)
N6 C31 C38 N8 -117.05(18)
N6 C31 C39 C40 -6.0(3)
N6 C31 C39 C46 179.01(17)
N7 C40 C41 C42 153.25(18)
C24 N5 C30 N6 -0.6(2)
C24 N5 C30 N7 -178.56(19)
C24 C25 C26 C27 -1.2(3)
C25 C24 C29 N6 -177.40(18)
C25 C24 C29 C28 1.7(3)
C25 C26 C27 C28 1.2(3)
C26 C27 C28 C29 0.3(3)
C27 C28 C29 N6 177.1(2)
C27 C28 C29 C24 -1.7(3)
C29 N6 C30 N5 1.1(2)
C29 N6 C30 N7 179.12(17)
C29 N6 C31 C32 -47.1(3)
C29 N6 C31 C38 63.6(2)
C29 N6 C31 C39 -175.14(18)
C29 C24 C25 C26 -0.2(3)
C30 N5 C24 C25 177.8(2)
C30 N5 C24 C29 -0.1(2)
C30 N6 C29 C24 -1.0(2)
C30 N6 C29 C28 -179.9(2)
C30 N6 C31 C32 134.6(2)
C30 N6 C31 C38 -114.7(2)
C30 N6 C31 C39 6.6(3)
C30 N7 C40 C39 3.9(3)
C30 N7 C40 C41 -176.26(18)
C31 N6 C29 C24 -179.56(18)
C31 N6 C29 C28 1.5(3)
C31 N6 C30 N5 179.65(18)
C31 N6 C30 N7 -2.3(3)
C31 C32 C33 C34 177.6(2)
C31 C32 C37 N8 -0.2(2)
C31 C32 C37 C36 -178.2(2)
C31 C39 C40 N7 1.4(3)
C31 C39 C40 C41 -178.42(18)
C31 C39 C46 O4 4.7(3)
C31 C39 C46 C45 -178.16(18)
C32 C31 C38 O3 178.0(2)
C32 C31 C38 N8 0.1(2)
C32 C31 C39 C40 -131.7(2)
C32 C31 C39 C46 53.3(2)
C32 C33 C34 C35 0.8(3)
C33 C32 C37 N8 178.91(18)
C33 C32 C37 C36 0.8(3)
C33 C34 C35 C36 0.1(3)
C34 C35 C36 C37 -0.6(3)
C35 C36 C37 N8 -177.6(2)
C35 C36 C37 C32 0.1(3)
C37 N8 C38 O3 -178.0(2)
C37 N8 C38 C31 -0.2(2)
C37 C32 C33 C34 -1.3(3)
C38 N8 C37 C32 0.3(3)
C38 N8 C37 C36 178.2(2)
C38 C31 C32 C33 -178.9(2)
C38 C31 C32 C37 0.0(2)
C38 C31 C39 C40 112.6(2)
C38 C31 C39 C46 -62.4(2)
C39 C31 C32 C33 59.7(3)
C39 C31 C32 C37 -121.4(2)
C39 C31 C38 O3 -58.2(3)
C39 C31 C38 N8 123.93(19)
C39 C40 C41 C42 -26.9(3)
C40 N7 C30 N5 174.33(19)
C40 N7 C30 N6 -3.5(3)
C40 C39 C46 O4 -170.5(2)
C40 C39 C46 C45 6.7(3)
C40 C41 C42 C43 170.27(17)
C40 C41 C42 C44 -70.6(2)
C40 C41 C42 C45 50.6(2)
C41 C42 C45 C46 -48.6(2)
C42 C45 C46 O4 -161.64(19)
C42 C45 C46 C39 21.2(3)
C43 C42 C45 C46 -166.87(18)
C44 C42 C45 C46 72.4(2)
C46 C39 C40 N7 176.30(18)
C46 C39 C40 C41 -3.6(3)

loop_
_smtbx_masks_void_nr
_smtbx_masks_void_average_x
_smtbx_masks_void_average_y
_smtbx_masks_void_average_z
_smtbx_masks_void_volume
_smtbx_masks_void_count_electrons
1 -0.249 0.278 0.478 83.0 18.3
2 0.249 0.722 0.522 83.0 18.3
3 0.152 0.389 0.906 13.1 0.9
4 0.428 0.194 0.036 30.7 2.7
5 0.572 0.806 -0.036 30.7 2.7
6 0.848 0.611 0.094 13.1 0.9
